data_5910348
loop_
_publ_author_name
'Wyckoff, R. W. G.'

_publ_section_title
;
Pages 91 & 94 from the Structure of Crystals, vol. 3 by Wyckoff R W G. 
published by Interscience Publishers, Inc. in 1951 
;
_journal_name_full 'The Structure of Crystals'
_journal_page_first 91
_journal_page_last 94
_journal_volume 3
_journal_year 1951
_chemical_formula_structural Mg2GeO4
_chemical_formula_sum 'Ge Mg2 O4'
_space_group_IT_number 62
_symmetry_cell_setting orthorhombic
_symmetry_Int_Tables_number 62
_symmetry_space_group_name_Hall '-P 2ac 2n'
_symmetry_space_group_name_H-M 'P n m a'
_audit_creation_date 2006-08-07
_audit_creation_method
;
Pages 91 & 94 from the Structure of Crystals, vol. 3 by Wyckoff R W G. 
published by Interscience Publishers, Inc. in 1951 
;
_audit_update_record 'created by Girish Upreti, Portland State University'
_cell_angle_alpha 90
_cell_angle_beta 90
_cell_angle_gamma 90
_cell_length_a 10.304
_cell_length_b 6.032
_cell_length_c 4.913
_cell_volume 305.361
_cod_original_formula_sum 'Mg2 Ge O4'
_cod_database_code 5910348

loop_
_symmetry_equiv_pos_as_xyz
x,y,z
x+1/2,-y+1/2,-z+1/2
-x,y+1/2,-z
-x+1/2,-y,z+1/2
-x,-y,-z
-x+1/2,y+1/2,z+1/2
x,-y+1/2,z
x+1/2,y,-z+1/2

loop_
_atom_site_fract_x
_atom_site_fract_y
_atom_site_fract_z
_atom_site_label
0.00000 0.00000 0.00000 Mg1
0.00000 0.50000 0.00000 Mg2
0.50000 0.00000 0.50000 Mg3
0.50000 0.50000 0.50000 Mg4
0.27319 0.25000 -0.00595 Mg5
0.77319 0.25000 0.50595 Mg6
-0.27319 -0.25000 0.00595 Mg7
-0.77319 -0.25000 -0.50595 Mg8
0.09294 0.25000 0.43347 Ge1
0.59294 0.25000 0.06653 Ge2
-0.09294 -0.25000 -0.43347 Ge3
-0.59294 -0.25000 -0.06653 Ge4
0.09051 0.25000 0.79016 O1
0.59000 0.25000 -0.29016 O2
-0.09051 -0.25000 -0.79016 O3
-0.59000 -0.25000 0.29016 O4
0.43343 0.25000 0.24097 O5
0.93343 0.25000 0.25903 O6
-0.43343 -0.25000 -0.24097 O7
-0.93343 -0.25000 -0.25903 O8
0.16318 0.01718 0.25850 O9
0.66318 0.48282 0.24150 O10
0.16318 0.48282 0.25850 O11
0.66318 0.01718 0.24150 O12
-0.16318 -0.01718 -0.25850 O13
-0.66318 -0.48282 -0.24150 O14
-0.16318 -0.48282 -0.25850 O15
-0.66318 -0.01718 -0.24150 O16
